data_7111605
loop_
_publ_author_name
'J\"ager-Fiedler, U.'
'K\"ockerling, M.'
'Reinke, H.'
'Krempner, C.'

_publ_section_title
;
 Discrete oxygen containing oligosilane dendrimers---modelling oxygen
 defects in silicon nanomaterials
;
_journal_issue 25
_journal_name_full 'Chemical Communications'
_journal_page_first 4535
_journal_page_last 4537
_journal_paper_doi 10.1039/c002085k
_journal_volume 46
_journal_year 2010
_chemical_formula_moiety 'C32 H96 O3 Si17'
_chemical_formula_sum 'C32 H96 O3 Si17'
_chemical_formula_weight 1006.62
_chemical_melting_point 483
_chemical_name_common
;
1,2,4,4,5,6,6,8,9,11,11-Undecamethyl-2,8,10-tris(1?,2?,2?,2?-
tetramethyl-1?-trimethylsilyl-disilanyl)-3,7,10-trioxa-1,2,4,5,6,8,9,11-
octasila-bicyclo(3.3.3)undecane
;
_chemical_name_systematic
;
1,2,4,4,5,6,6,8,9,11,11-Undecamethyl-2,8,10-
tris[1?,2?,2?,2?-tetramethyl-1?-trimethylsilyl-disilanyl]-
3,7,10-trioxa-1,2,4,5,6,8,9,11-octasila-
bicyclo[3.3.3]undecane
;
_space_group_IT_number 14
_symmetry_cell_setting monoclinic
_symmetry_space_group_name_Hall '-P 2yn'
_symmetry_space_group_name_H-M 'P 1 21/n 1'
_atom_sites_solution_hydrogens geom
_atom_sites_solution_primary direct
_atom_sites_solution_secondary difmap
_audit_creation_method 'ct.exe (M. K\"ockerling, 1996)'
_cell_angle_alpha 90.00
_cell_angle_beta 91.400(1)
_cell_angle_gamma 90.00
_cell_formula_units_Z 4
_cell_length_a 14.710(1)
_cell_length_b 22.175(1)
_cell_length_c 20.420(1)
_cell_measurement_reflns_used 6806
_cell_measurement_temperature 293(2)
_cell_measurement_theta_max 27.5
_cell_measurement_theta_min 2.77
_cell_volume 6658.9(6)
_computing_cell_refinement 'Bruker SMART'
_computing_data_collection 'Bruker SMART'
_computing_data_reduction 'Bruker SAINT'
_computing_molecular_graphics 'Bruker SHELXTL'
_computing_publication_material 'Bruker SHELXTL'
_computing_structure_refinement 'SHELXL-97 (Sheldrick, 1997)'
_computing_structure_solution 'SHELXS-97 (Sheldrick, 1997)'
_diffrn_ambient_temperature 293(2)
_diffrn_measured_fraction_theta_full 0.997
_diffrn_measured_fraction_theta_max 0.997
_diffrn_measurement_device_type 'CCD area detector'
_diffrn_measurement_method 'phi and omega scans'
_diffrn_radiation_monochromator graphite
_diffrn_radiation_source 'fine-focus sealed tube'
_diffrn_radiation_type MoK\a
_diffrn_radiation_wavelength 0.71073
_diffrn_reflns_av_R_equivalents 0.0366
_diffrn_reflns_av_sigmaI/netI 0.0361
_diffrn_reflns_limit_h_max 19
_diffrn_reflns_limit_h_min -19
_diffrn_reflns_limit_k_max 29
_diffrn_reflns_limit_k_min -29
_diffrn_reflns_limit_l_max 26
_diffrn_reflns_limit_l_min -24
_diffrn_reflns_number 71060
_diffrn_reflns_theta_full 27.86
_diffrn_reflns_theta_max 27.86
_diffrn_reflns_theta_min 1.96
_exptl_absorpt_coefficient_mu 0.348
_exptl_absorpt_correction_T_max 1.00000
_exptl_absorpt_correction_T_min 0.58036
_exptl_absorpt_correction_type multi-scan
_exptl_absorpt_process_details 'SADABS, Bruker-Nonius'
_exptl_crystal_colour white
_exptl_crystal_density_diffrn 1.004
_exptl_crystal_density_method 'not measured'
_exptl_crystal_description needle
_exptl_crystal_F_000 2200
_exptl_crystal_size_max 0.45
_exptl_crystal_size_mid 0.28
_exptl_crystal_size_min 0.09
_refine_diff_density_max 0.918
_refine_diff_density_min -0.424
_refine_diff_density_rms 0.066
_refine_ls_extinction_method none
_refine_ls_goodness_of_fit_ref 1.022
_refine_ls_hydrogen_treatment constr
_refine_ls_matrix_type full
_refine_ls_number_parameters 469
_refine_ls_number_reflns 15828
_refine_ls_number_restraints 0
_refine_ls_restrained_S_all 1.022
_refine_ls_R_factor_all 0.0992
_refine_ls_R_factor_gt 0.0559
_refine_ls_shift/su_max 0.001
_refine_ls_shift/su_mean 0.000
_refine_ls_structure_factor_coef Fsqd
_refine_ls_weighting_details 'calc w=1/[\s^2^(Fo^2^)+(0.1129P)^2^+0.0000P] where P=(Fo^2^+2Fc^2^)/3'
_refine_ls_weighting_scheme calc
_refine_ls_wR_factor_gt 0.1676
_refine_ls_wR_factor_ref 0.1883
_reflns_number_gt 9084
_reflns_number_total 15828
_reflns_threshold_expression >2sigma(I)
_cod_data_source_file C002085Ksup1.cif
_cod_data_source_block CK1092-Si17C32H96O3
_cod_depositor_comments
;
The following automatic conversions were performed:

'_symmetry_cell_setting' value 'Monoclinic' changed to 'monoclinic'
according to /home/saulius/struct/CIF-dictionaries/cif_core.dic
dictionary named 'cif_core.dic' version 2.4.2 from 2011-04-26.

Automatic conversion script
Id: cif_fix_values 1891 2012-01-12 08:04:46Z andrius 
;
_cod_original_cell_volume 6659.0(7)
_cod_original_sg_symbol_Hall '-P 2ybn'
_cod_original_sg_symbol_H-M 'P 21/n'
_cod_database_code 7111605

loop_
_symmetry_equiv_pos_as_xyz
'x, y, z'
'-x+1/2, y+1/2, -z+1/2'
'-x, -y, -z'
'x-1/2, -y-1/2, z-1/2'

loop_
_atom_site_label
_atom_site_type_symbol
_atom_site_fract_x
_atom_site_fract_y
_atom_site_fract_z
_atom_site_U_iso_or_equiv
_atom_site_adp_type
_atom_site_occupancy
_atom_site_symmetry_multiplicity
_atom_site_calc_flag
_atom_site_refinement_flags
Si1 Si -0.06712(8) 0.37361(5) 0.63649(6) 0.1112(4) Uani 1 1 d .
Si2 Si 0.07939(6) 0.33118(3) 0.62973(4) 0.0755(2) Uani 1 1 d .
Si3 Si 0.11310(5) 0.32456(3) 0.51766(3) 0.05965(18) Uani 1 1 d .
Si4 Si 0.23437(4) 0.25901(3) 0.49062(3) 0.05517(17) Uani 1 1 d .
Si5 Si 0.30682(4) 0.29711(3) 0.39661(3) 0.05764(18) Uani 1 1 d .
Si6 Si 0.42356(5) 0.36773(3) 0.42136(4) 0.0687(2) Uani 1 1 d .
Si7 Si 0.56655(6) 0.32471(5) 0.44191(7) 0.1140(4) Uani 1 1 d .
Si8 Si 0.17875(8) 0.39245(4) 0.69287(4) 0.0943(3) Uani 1 1 d .
Si9 Si 0.18149(4) 0.15906(3) 0.47260(3) 0.05716(18) Uani 1 1 d .
Si10 Si 0.28868(5) 0.08345(3) 0.50070(4) 0.0695(2) Uani 1 1 d .
Si11 Si 0.29171(7) 0.05963(4) 0.61386(5) 0.0959(3) Uani 1 1 d .
Si12 Si 0.24798(7) -0.00535(4) 0.44426(5) 0.0880(3) Uani 1 1 d .
Si13 Si 0.43237(9) 0.43205(5) 0.33045(5) 0.1123(4) Uani 1 1 d .
Si14 Si -0.04726(5) 0.29294(4) 0.41549(5) 0.0803(2) Uani 1 1 d .
Si15 Si 0.08291(6) 0.16043(3) 0.33295(4) 0.0768(2) Uani 1 1 d .
Si16 Si 0.14647(6) 0.32806(4) 0.29450(4) 0.0723(2) Uani 1 1 d .
Si17 Si 0.03167(5) 0.26033(4) 0.32371(4) 0.0727(2) Uani 1 1 d .
O1 O 0.01971(12) 0.29992(9) 0.47958(9) 0.0782(5) Uani 1 1 d .
O2 O 0.23009(12) 0.33067(8) 0.34893(9) 0.0714(5) Uani 1 1 d .
O3 O 0.15493(12) 0.15123(8) 0.39432(9) 0.0732(5) Uani 1 1 d .
C1 C -0.0825(3) 0.4399(2) 0.5810(2) 0.1555(19) Uani 1 1 d .
H1A H -0.1427 0.4558 0.5852 0.233 Uiso 1 1 calc R
H1B H -0.0738 0.4276 0.5365 0.233 Uiso 1 1 calc R
H1C H -0.0387 0.4704 0.5927 0.233 Uiso 1 1 calc R
C2 C -0.0876(4) 0.3994(2) 0.7237(2) 0.159(2) Uani 1 1 d .
H2A H -0.1474 0.4166 0.7260 0.239 Uiso 1 1 calc R
H2B H -0.0431 0.4291 0.7362 0.239 Uiso 1 1 calc R
H2C H -0.0829 0.3655 0.7528 0.239 Uiso 1 1 calc R
C3 C -0.1513(3) 0.3146(3) 0.6148(3) 0.165(2) Uani 1 1 d .
H3A H -0.2116 0.3310 0.6172 0.248 Uiso 1 1 calc R
H3B H -0.1449 0.2815 0.6448 0.248 Uiso 1 1 calc R
H3C H -0.1413 0.3006 0.5711 0.248 Uiso 1 1 calc R
C4 C 0.0734(4) 0.25398(14) 0.66981(19) 0.1217(15) Uani 1 1 d .
H4A H 0.1319 0.2348 0.6682 0.183 Uiso 1 1 calc R
H4B H 0.0291 0.2297 0.6468 0.183 Uiso 1 1 calc R
H4C H 0.0564 0.2585 0.7146 0.183 Uiso 1 1 calc R
C5 C 0.1375(2) 0.40283(12) 0.48949(15) 0.0807(8) Uani 1 1 d .
H5A H 0.0880 0.4288 0.5007 0.121 Uiso 1 1 calc R
H5B H 0.1443 0.4029 0.4429 0.121 Uiso 1 1 calc R
H5C H 0.1925 0.4170 0.5104 0.121 Uiso 1 1 calc R
C6 C 0.3211(2) 0.25682(13) 0.56066(14) 0.0817(8) Uani 1 1 d .
H6A H 0.3700 0.2304 0.5496 0.123 Uiso 1 1 calc R
H6B H 0.2927 0.2423 0.5995 0.123 Uiso 1 1 calc R
H6C H 0.3445 0.2967 0.5684 0.123 Uiso 1 1 calc R
C7 C 0.3589(2) 0.23398(13) 0.34819(16) 0.0858(9) Uani 1 1 d .
H7A H 0.3878 0.2503 0.3105 0.129 Uiso 1 1 calc R
H7B H 0.3122 0.2062 0.3343 0.129 Uiso 1 1 calc R
H7C H 0.4032 0.2132 0.3752 0.129 Uiso 1 1 calc R
C8 C 0.3985(3) 0.41914(16) 0.49260(18) 0.1093(12) Uani 1 1 d .
H8A H 0.4484 0.4465 0.4997 0.164 Uiso 1 1 calc R
H8B H 0.3904 0.3954 0.5313 0.164 Uiso 1 1 calc R
H8C H 0.3441 0.4417 0.4830 0.164 Uiso 1 1 calc R
C9 C 0.5682(3) 0.2602(3) 0.4958(5) 0.237(4) Uani 1 1 d .
H9A H 0.6295 0.2458 0.5012 0.355 Uiso 1 1 calc R
H9B H 0.5307 0.2289 0.4772 0.355 Uiso 1 1 calc R
H9C H 0.5454 0.2717 0.5376 0.355 Uiso 1 1 calc R
C10 C 0.6181(3) 0.3008(3) 0.3617(3) 0.214(3) Uani 1 1 d .
H10A H 0.6767 0.2831 0.3702 0.321 Uiso 1 1 calc R
H10B H 0.6246 0.3355 0.3340 0.321 Uiso 1 1 calc R
H10C H 0.5791 0.2719 0.3402 0.321 Uiso 1 1 calc R
C11 C 0.6436(3) 0.3831(2) 0.4773(3) 0.1532(19) Uani 1 1 d .
H11A H 0.7025 0.3658 0.4859 0.230 Uiso 1 1 calc R
H11B H 0.6192 0.3979 0.5174 0.230 Uiso 1 1 calc R
H11C H 0.6489 0.4158 0.4468 0.230 Uiso 1 1 calc R
C12 C 0.1630(4) 0.3716(2) 0.78182(18) 0.163(2) Uani 1 1 d .
H12A H 0.2027 0.3957 0.8091 0.244 Uiso 1 1 calc R
H12B H 0.1772 0.3297 0.7881 0.244 Uiso 1 1 calc R
H12C H 0.1010 0.3788 0.7933 0.244 Uiso 1 1 calc R
C13 C 0.3025(3) 0.38244(19) 0.6758(2) 0.1293(14) Uani 1 1 d .
H13A H 0.3379 0.4088 0.7036 0.194 Uiso 1 1 calc R
H13B H 0.3132 0.3920 0.6308 0.194 Uiso 1 1 calc R
H13C H 0.3199 0.3414 0.6843 0.194 Uiso 1 1 calc R
C14 C 0.1516(3) 0.47380(15) 0.6799(2) 0.1284(14) Uani 1 1 d .
H14A H 0.1927 0.4980 0.7060 0.193 Uiso 1 1 calc R
H14B H 0.0903 0.4815 0.6926 0.193 Uiso 1 1 calc R
H14C H 0.1579 0.4837 0.6345 0.193 Uiso 1 1 calc R
C15 C 0.07797(19) 0.14394(13) 0.52216(16) 0.0823(8) Uani 1 1 d .
H15A H 0.0574 0.1034 0.5143 0.123 Uiso 1 1 calc R
H15B H 0.0307 0.1718 0.5096 0.123 Uiso 1 1 calc R
H15C H 0.0929 0.1489 0.5679 0.123 Uiso 1 1 calc R
C16 C 0.4070(2) 0.10330(17) 0.4749(2) 0.1208(14) Uani 1 1 d .
H16A H 0.4060 0.1131 0.4291 0.181 Uiso 1 1 calc R
H16B H 0.4467 0.0696 0.4828 0.181 Uiso 1 1 calc R
H16C H 0.4286 0.1374 0.4997 0.181 Uiso 1 1 calc R
C17 C 0.2789(5) 0.1238(2) 0.6711(2) 0.170(2) Uani 1 1 d .
H17A H 0.2811 0.1092 0.7154 0.254 Uiso 1 1 calc R
H17B H 0.2216 0.1434 0.6626 0.254 Uiso 1 1 calc R
H17C H 0.3274 0.1521 0.6651 0.254 Uiso 1 1 calc R
C18 C 0.4034(3) 0.0209(3) 0.6302(3) 0.177(2) Uani 1 1 d .
H18A H 0.4084 0.0100 0.6756 0.265 Uiso 1 1 calc R
H18B H 0.4522 0.0476 0.6196 0.265 Uiso 1 1 calc R
H18C H 0.4068 -0.0148 0.6037 0.265 Uiso 1 1 calc R
C19 C 0.1965(3) 0.00867(19) 0.6345(2) 0.1262(14) Uani 1 1 d .
H19A H 0.1993 -0.0003 0.6805 0.189 Uiso 1 1 calc R
H19B H 0.2012 -0.0281 0.6100 0.189 Uiso 1 1 calc R
H19C H 0.1397 0.0280 0.6238 0.189 Uiso 1 1 calc R
C20 C 0.2743(4) 0.0054(2) 0.3568(2) 0.158(2) Uani 1 1 d .
H20A H 0.2584 -0.0304 0.3327 0.237 Uiso 1 1 calc R
H20B H 0.3381 0.0133 0.3528 0.237 Uiso 1 1 calc R
H20C H 0.2401 0.0390 0.3395 0.237 Uiso 1 1 calc R
C21 C 0.1261(3) -0.02343(19) 0.4496(2) 0.1363(16) Uani 1 1 d .
H21A H 0.1132 -0.0599 0.4259 0.204 Uiso 1 1 calc R
H21B H 0.0907 0.0090 0.4311 0.204 Uiso 1 1 calc R
H21C H 0.1109 -0.0288 0.4947 0.204 Uiso 1 1 calc R
C22 C 0.3142(4) -0.07062(17) 0.4729(3) 0.160(2) Uani 1 1 d .
H22A H 0.2955 -0.1058 0.4487 0.241 Uiso 1 1 calc R
H22B H 0.3041 -0.0770 0.5187 0.241 Uiso 1 1 calc R
H22C H 0.3776 -0.0633 0.4664 0.241 Uiso 1 1 calc R
C23 C 0.4290(4) 0.3921(2) 0.2511(2) 0.165(2) Uani 1 1 d .
H23A H 0.4327 0.4209 0.2161 0.247 Uiso 1 1 calc R
H23B H 0.3731 0.3700 0.2466 0.247 Uiso 1 1 calc R
H23C H 0.4794 0.3648 0.2493 0.247 Uiso 1 1 calc R
C24 C 0.5345(4) 0.4826(2) 0.3366(2) 0.169(2) Uani 1 1 d .
H24A H 0.5359 0.5083 0.2988 0.254 Uiso 1 1 calc R
H24B H 0.5887 0.4585 0.3388 0.254 Uiso 1 1 calc R
H24C H 0.5312 0.5069 0.3754 0.254 Uiso 1 1 calc R
C25 C 0.3276(4) 0.4830(2) 0.3351(3) 0.178(2) Uani 1 1 d .
H25A H 0.3270 0.5108 0.2990 0.267 Uiso 1 1 calc R
H25B H 0.3298 0.5051 0.3756 0.267 Uiso 1 1 calc R
H25C H 0.2736 0.4588 0.3330 0.267 Uiso 1 1 calc R
C26 C -0.1033(3) 0.36674(18) 0.3971(2) 0.1228(14) Uani 1 1 d .
H26A H -0.1355 0.3801 0.4347 0.184 Uiso 1 1 calc R
H26B H -0.1451 0.3621 0.3606 0.184 Uiso 1 1 calc R
H26C H -0.0579 0.3960 0.3864 0.184 Uiso 1 1 calc R
C27 C -0.1373(2) 0.23744(19) 0.4367(2) 0.1215(13) Uani 1 1 d .
H27A H -0.1689 0.2514 0.4744 0.182 Uiso 1 1 calc R
H27B H -0.1098 0.1991 0.4463 0.182 Uiso 1 1 calc R
H27C H -0.1795 0.2333 0.4004 0.182 Uiso 1 1 calc R
C28 C -0.0161(3) 0.10831(16) 0.3430(2) 0.1296(16) Uani 1 1 d .
H28A H 0.0054 0.0676 0.3467 0.194 Uiso 1 1 calc R
H28B H -0.0566 0.1117 0.3056 0.194 Uiso 1 1 calc R
H28C H -0.0479 0.1190 0.3818 0.194 Uiso 1 1 calc R
C29 C 0.1396(3) 0.13969(19) 0.25649(18) 0.1286(15) Uani 1 1 d .
H29A H 0.1610 0.0989 0.2596 0.193 Uiso 1 1 calc R
H29B H 0.1902 0.1662 0.2499 0.193 Uiso 1 1 calc R
H29C H 0.0972 0.1432 0.2202 0.193 Uiso 1 1 calc R
C30 C 0.0972(3) 0.40585(15) 0.28664(18) 0.1058(11) Uani 1 1 d .
H30A H 0.1440 0.4336 0.2747 0.159 Uiso 1 1 calc R
H30B H 0.0725 0.4178 0.3277 0.159 Uiso 1 1 calc R
H30C H 0.0499 0.4059 0.2534 0.159 Uiso 1 1 calc R
C31 C 0.1910(3) 0.30681(19) 0.21285(16) 0.1138(12) Uani 1 1 d .
H31A H 0.2379 0.3345 0.2010 0.171 Uiso 1 1 calc R
H31B H 0.1425 0.3082 0.1806 0.171 Uiso 1 1 calc R
H31C H 0.2155 0.2667 0.2150 0.171 Uiso 1 1 calc R
C32 C -0.0546(3) 0.25959(18) 0.25180(19) 0.1222(14) Uani 1 1 d .
H32A H -0.1033 0.2324 0.2613 0.183 Uiso 1 1 calc R
H32B H -0.0251 0.2466 0.2128 0.183 Uiso 1 1 calc R
H32C H -0.0787 0.2994 0.2453 0.183 Uiso 1 1 calc R

loop_
_atom_site_aniso_label
_atom_site_aniso_U_11
_atom_site_aniso_U_22
_atom_site_aniso_U_33
_atom_site_aniso_U_23
_atom_site_aniso_U_13
_atom_site_aniso_U_12
Si1 0.1062(8) 0.1104(8) 0.1192(8) 0.0049(6) 0.0496(6) 0.0151(6)
Si2 0.0990(6) 0.0573(4) 0.0711(5) 0.0048(3) 0.0173(4) 0.0014(4)
Si3 0.0605(4) 0.0521(4) 0.0666(4) 0.0054(3) 0.0057(3) 0.0024(3)
Si4 0.0529(4) 0.0451(3) 0.0673(4) 0.0023(3) -0.0033(3) -0.0025(3)
Si5 0.0525(4) 0.0522(4) 0.0682(4) -0.0006(3) 0.0000(3) -0.0040(3)
Si6 0.0598(4) 0.0634(4) 0.0829(5) -0.0011(3) 0.0014(3) -0.0122(3)
Si7 0.0600(5) 0.1071(8) 0.1737(11) -0.0038(7) -0.0205(6) -0.0083(5)
Si8 0.1418(9) 0.0677(5) 0.0731(5) -0.0056(4) -0.0020(5) -0.0012(5)
Si9 0.0509(3) 0.0462(3) 0.0738(4) 0.0030(3) -0.0096(3) -0.0039(3)
Si10 0.0619(4) 0.0528(4) 0.0929(5) 0.0099(3) -0.0159(4) -0.0009(3)
Si11 0.1069(7) 0.0792(6) 0.0999(6) 0.0220(5) -0.0331(5) -0.0097(5)
Si12 0.0919(6) 0.0606(5) 0.1112(7) -0.0090(4) -0.0042(5) 0.0057(4)
Si13 0.1291(9) 0.1000(7) 0.1078(7) 0.0242(6) -0.0003(6) -0.0466(7)
Si14 0.0515(4) 0.0864(6) 0.1025(6) 0.0084(4) -0.0103(4) 0.0069(4)
Si15 0.0795(5) 0.0622(4) 0.0871(5) -0.0039(4) -0.0325(4) -0.0055(4)
Si16 0.0773(5) 0.0726(5) 0.0663(4) 0.0092(3) -0.0109(4) 0.0010(4)
Si17 0.0644(4) 0.0701(5) 0.0822(5) 0.0046(4) -0.0244(4) 0.0008(3)
O1 0.0641(11) 0.0838(13) 0.0862(12) 0.0045(10) -0.0058(9) 0.0002(9)
O2 0.0693(11) 0.0707(11) 0.0738(11) 0.0070(8) -0.0113(9) -0.0035(9)
O3 0.0734(11) 0.0638(10) 0.0811(12) -0.0024(9) -0.0242(9) -0.0009(9)
C1 0.150(4) 0.150(4) 0.169(4) 0.048(3) 0.048(3) 0.077(3)
C2 0.176(5) 0.168(4) 0.138(4) -0.015(3) 0.086(3) 0.024(4)
C3 0.119(3) 0.190(5) 0.189(5) -0.024(4) 0.050(3) -0.016(4)
C4 0.199(5) 0.0638(19) 0.104(3) 0.0168(17) 0.038(3) -0.005(2)
C5 0.096(2) 0.0545(15) 0.093(2) 0.0103(14) 0.0233(16) 0.0029(14)
C6 0.085(2) 0.0741(18) 0.0850(19) -0.0006(14) -0.0234(16) -0.0086(15)
C7 0.086(2) 0.0718(18) 0.101(2) -0.0157(16) 0.0166(17) -0.0013(15)
C8 0.103(3) 0.100(2) 0.127(3) -0.031(2) 0.022(2) -0.032(2)
C9 0.089(3) 0.182(5) 0.436(12) 0.121(6) -0.081(5) -0.009(3)
C10 0.100(3) 0.301(8) 0.240(7) -0.141(6) -0.014(4) 0.058(4)
C11 0.079(3) 0.194(5) 0.185(5) -0.039(4) -0.032(3) -0.021(3)
C12 0.285(7) 0.129(4) 0.074(2) 0.006(2) -0.012(3) -0.044(4)
C13 0.129(3) 0.129(3) 0.128(3) -0.025(3) -0.029(3) -0.010(3)
C14 0.186(4) 0.070(2) 0.129(3) -0.006(2) -0.002(3) -0.010(2)
C15 0.0699(17) 0.0700(17) 0.107(2) 0.0130(15) 0.0047(15) -0.0087(14)
C16 0.0615(18) 0.102(3) 0.199(4) 0.040(3) 0.003(2) 0.0001(18)
C17 0.282(7) 0.126(4) 0.098(3) 0.018(3) -0.056(4) -0.028(4)
C18 0.115(3) 0.230(6) 0.185(5) 0.120(4) -0.033(3) 0.021(4)
C19 0.137(3) 0.119(3) 0.122(3) 0.028(2) -0.004(3) -0.017(3)
C20 0.219(6) 0.137(4) 0.119(3) -0.030(3) 0.026(4) 0.022(4)
C21 0.107(3) 0.110(3) 0.191(5) -0.034(3) -0.015(3) -0.028(2)
C22 0.184(5) 0.076(2) 0.218(5) -0.012(3) -0.050(4) 0.040(3)
C23 0.201(5) 0.187(5) 0.106(3) 0.027(3) -0.002(3) -0.058(4)
C24 0.178(5) 0.160(4) 0.169(4) 0.049(3) -0.010(4) -0.101(4)
C25 0.181(5) 0.110(3) 0.241(6) 0.082(4) -0.011(5) 0.006(3)
C26 0.093(3) 0.123(3) 0.152(3) 0.020(3) -0.004(2) 0.046(2)
C27 0.065(2) 0.145(3) 0.155(4) 0.013(3) -0.005(2) -0.023(2)
C28 0.112(3) 0.095(3) 0.179(4) 0.020(3) -0.063(3) -0.043(2)
C29 0.176(4) 0.115(3) 0.093(2) -0.036(2) -0.024(3) 0.036(3)
C30 0.115(3) 0.083(2) 0.118(3) 0.0362(19) -0.017(2) 0.0075(19)
C31 0.129(3) 0.138(3) 0.075(2) -0.006(2) 0.004(2) -0.009(3)
C32 0.113(3) 0.129(3) 0.122(3) 0.013(2) -0.064(2) -0.002(2)

loop_
_atom_type_symbol
_atom_type_description
_atom_type_scat_dispersion_real
_atom_type_scat_dispersion_imag
_atom_type_scat_source
C C 0.0033 0.0016 'International Tables Vol C Tables 4.2.6.8 and 6.1.1.4'
H H 0.0000 0.0000 'International Tables Vol C Tables 4.2.6.8 and 6.1.1.4'
O O 0.0106 0.0060 'International Tables Vol C Tables 4.2.6.8 and 6.1.1.4'
Si Si 0.0817 0.0704 'International Tables Vol C Tables 4.2.6.8 and 6.1.1.4'

loop_
_geom_angle_atom_site_label_1
_geom_angle_atom_site_label_2
_geom_angle_atom_site_label_3
_geom_angle
C3 Si1 C1 110.0(3)
C3 Si1 C2 108.5(2)
C1 Si1 C2 108.2(2)
C3 Si1 Si2 108.15(17)
C1 Si1 Si2 112.07(15)
C2 Si1 Si2 109.95(18)
C4 Si2 Si8 108.55(15)
C4 Si2 Si3 112.01(12)
Si8 Si2 Si3 115.13(5)
C4 Si2 Si1 106.40(16)
Si8 Si2 Si1 107.06(5)
Si3 Si2 Si1 107.21(5)
O1 Si3 C5 109.01(13)
O1 Si3 Si2 106.54(8)
C5 Si3 Si2 106.72(10)
O1 Si3 Si4 107.95(8)
C5 Si3 Si4 110.27(10)
Si2 Si3 Si4 116.13(4)
C6 Si4 Si5 108.21(10)
C6 Si4 Si9 107.77(9)
Si5 Si4 Si9 111.02(4)
C6 Si4 Si3 109.62(10)
Si5 Si4 Si3 108.94(3)
Si9 Si4 Si3 111.22(3)
O2 Si5 C7 107.82(13)
O2 Si5 Si6 108.03(7)
C7 Si5 Si6 107.50(10)
O2 Si5 Si4 108.88(7)
C7 Si5 Si4 110.84(10)
Si6 Si5 Si4 113.58(4)
C8 Si6 Si7 107.39(13)
C8 Si6 Si13 104.92(13)
Si7 Si6 Si13 108.85(6)
C8 Si6 Si5 114.13(11)
Si7 Si6 Si5 114.38(4)
Si13 Si6 Si5 106.66(4)
C9 Si7 C11 108.5(3)
C9 Si7 C10 107.8(4)
C11 Si7 C10 106.1(3)
C9 Si7 Si6 115.58(19)
C11 Si7 Si6 108.87(15)
C10 Si7 Si6 109.61(18)
C14 Si8 C13 107.1(2)
C14 Si8 C12 109.9(2)
C13 Si8 C12 106.9(2)
C14 Si8 Si2 110.63(15)
C13 Si8 Si2 114.98(13)
C12 Si8 Si2 107.17(16)
O3 Si9 C15 109.15(13)
O3 Si9 Si10 107.59(7)
C15 Si9 Si10 106.71(10)
O3 Si9 Si4 108.55(7)
C15 Si9 Si4 110.48(10)
Si10 Si9 Si4 114.24(3)
C16 Si10 Si12 106.54(14)
C16 Si10 Si9 112.47(11)
Si12 Si10 Si9 108.35(4)
C16 Si10 Si11 109.23(14)
Si12 Si10 Si11 106.84(4)
Si9 Si10 Si11 113.05(5)
C17 Si11 C19 103.6(2)
C17 Si11 C18 109.9(3)
C19 Si11 C18 110.1(2)
C17 Si11 Si10 116.36(13)
C19 Si11 Si10 111.17(13)
C18 Si11 Si10 105.72(16)
C22 Si12 C21 108.6(2)
C22 Si12 C20 106.7(2)
C21 Si12 C20 108.2(2)
C22 Si12 Si10 112.20(15)
C21 Si12 Si10 112.92(14)
C20 Si12 Si10 107.92(16)
C23 Si13 C24 110.5(2)
C23 Si13 C25 108.8(3)
C24 Si13 C25 106.7(2)
C23 Si13 Si6 113.71(16)
C24 Si13 Si6 111.67(15)
C25 Si13 Si6 105.04(16)
O1 Si14 C26 109.53(16)
O1 Si14 C27 107.17(16)
C26 Si14 C27 108.22(19)
O1 Si14 Si17 111.77(8)
C26 Si14 Si17 109.54(14)
C27 Si14 Si17 110.52(15)
O3 Si15 C29 108.64(15)
O3 Si15 C28 109.28(14)
C29 Si15 C28 107.9(2)
O3 Si15 Si17 112.37(7)
C29 Si15 Si17 108.54(14)
C28 Si15 Si17 109.99(14)
O2 Si16 C31 109.93(15)
O2 Si16 C30 107.92(14)
C31 Si16 C30 107.40(18)
O2 Si16 Si17 112.51(7)
C31 Si16 Si17 109.61(14)
C30 Si16 Si17 109.33(12)
C32 Si17 Si14 106.47(15)
C32 Si17 Si15 105.01(13)
Si14 Si17 Si15 113.05(5)
C32 Si17 Si16 106.13(14)
Si14 Si17 Si16 112.29(4)
Si15 Si17 Si16 113.13(4)
Si14 O1 Si3 152.78(14)
Si16 O2 Si5 151.14(12)
Si15 O3 Si9 150.01(14)

loop_
_geom_bond_atom_site_label_1
_geom_bond_atom_site_label_2
_geom_bond_distance
Si1 C3 1.849(5)
Si1 C1 1.867(4)
Si1 C2 1.901(4)
Si1 Si2 2.3587(14)
Si2 C4 1.900(3)
Si2 Si8 2.3563(13)
Si2 Si3 2.3580(10)
Si3 O1 1.6548(19)
Si3 C5 1.866(3)
Si3 Si4 2.3765(9)
Si4 C6 1.894(3)
Si4 Si5 2.3739(9)
Si4 Si9 2.3746(9)
Si5 O2 1.6499(18)
Si5 C7 1.887(3)
Si5 Si6 2.3694(9)
Si6 C8 1.892(3)
Si6 Si7 2.3382(12)
Si6 Si13 2.3472(13)
Si7 C9 1.804(6)
Si7 C11 1.855(4)
Si7 C10 1.898(6)
Si8 C14 1.865(4)
Si8 C13 1.875(5)
Si8 C12 1.894(4)
Si9 O3 1.6455(18)
Si9 C15 1.879(3)
Si9 Si10 2.3627(9)
Si10 C16 1.883(3)
Si10 Si12 2.3518(11)
Si10 Si11 2.3696(12)
Si11 C17 1.855(5)
Si11 C19 1.857(4)
Si11 C18 1.877(4)
Si12 C22 1.832(4)
Si12 C21 1.843(4)
Si12 C20 1.853(4)
Si13 C23 1.846(5)
Si13 C24 1.877(4)
Si13 C25 1.915(5)
Si14 O1 1.6260(19)
Si14 C26 1.866(3)
Si14 C27 1.867(4)
Si14 Si17 2.3430(13)
Si15 O3 1.6338(17)
Si15 C29 1.846(4)
Si15 C28 1.875(3)
Si15 Si17 2.3462(11)
Si16 O2 1.6386(18)
Si16 C31 1.867(3)
Si16 C30 1.876(3)
Si16 Si17 2.3479(12)
Si17 C32 1.918(3)

loop_
_geom_torsion_atom_site_label_1
_geom_torsion_atom_site_label_2
_geom_torsion_atom_site_label_3
_geom_torsion_atom_site_label_4
_geom_torsion
C3 Si1 Si2 C4 -43.6(2)
C1 Si1 Si2 C4 -165.0(2)
C2 Si1 Si2 C4 74.7(2)
C3 Si1 Si2 Si8 -159.53(19)
C1 Si1 Si2 Si8 79.1(2)
C2 Si1 Si2 Si8 -41.27(18)
C3 Si1 Si2 Si3 76.41(19)
C1 Si1 Si2 Si3 -45.0(2)
C2 Si1 Si2 Si3 -165.32(18)
C4 Si2 Si3 O1 73.79(19)
Si8 Si2 Si3 O1 -161.56(8)
Si1 Si2 Si3 O1 -42.57(9)
C4 Si2 Si3 C5 -169.9(2)
Si8 Si2 Si3 C5 -45.20(12)
Si1 Si2 Si3 C5 73.79(12)
C4 Si2 Si3 Si4 -46.47(18)
Si8 Si2 Si3 Si4 78.19(5)
Si1 Si2 Si3 Si4 -162.83(4)
O1 Si3 Si4 C6 -150.40(13)
C5 Si3 Si4 C6 90.61(15)
Si2 Si3 Si4 C6 -30.91(11)
O1 Si3 Si4 Si5 91.37(8)
C5 Si3 Si4 Si5 -27.62(12)
Si2 Si3 Si4 Si5 -149.14(4)
O1 Si3 Si4 Si9 -31.32(8)
C5 Si3 Si4 Si9 -150.31(11)
Si2 Si3 Si4 Si9 88.17(5)
C6 Si4 Si5 O2 -152.14(12)
Si9 Si4 Si5 O2 89.78(8)
Si3 Si4 Si5 O2 -33.02(8)
C6 Si4 Si5 C7 89.42(15)
Si9 Si4 Si5 C7 -28.66(12)
Si3 Si4 Si5 C7 -151.46(12)
C6 Si4 Si5 Si6 -31.73(11)
Si9 Si4 Si5 Si6 -149.80(4)
Si3 Si4 Si5 Si6 87.39(4)
O2 Si5 Si6 C8 84.20(17)
C7 Si5 Si6 C8 -159.69(18)
Si4 Si5 Si6 C8 -36.69(15)
O2 Si5 Si6 Si7 -151.57(9)
C7 Si5 Si6 Si7 -35.45(13)
Si4 Si5 Si6 Si7 87.54(6)
O2 Si5 Si6 Si13 -31.18(9)
C7 Si5 Si6 Si13 84.93(12)
Si4 Si5 Si6 Si13 -152.07(5)
C8 Si6 Si7 C9 82.0(4)
Si13 Si6 Si7 C9 -165.0(3)
Si5 Si6 Si7 C9 -45.8(3)
C8 Si6 Si7 C11 -40.3(2)
Si13 Si6 Si7 C11 72.74(19)
Si5 Si6 Si7 C11 -168.10(19)
C8 Si6 Si7 C10 -156.0(3)
Si13 Si6 Si7 C10 -42.9(3)
Si5 Si6 Si7 C10 76.2(3)
C4 Si2 Si8 C14 -155.7(2)
Si3 Si2 Si8 C14 77.90(17)
Si1 Si2 Si8 C14 -41.17(17)
C4 Si2 Si8 C13 82.9(2)
Si3 Si2 Si8 C13 -43.53(17)
Si1 Si2 Si8 C13 -162.59(16)
C4 Si2 Si8 C12 -35.8(2)
Si3 Si2 Si8 C12 -162.2(2)
Si1 Si2 Si8 C12 78.7(2)
C6 Si4 Si9 O3 -148.96(14)
Si5 Si4 Si9 O3 -30.62(9)
Si3 Si4 Si9 O3 90.86(8)
C6 Si4 Si9 C15 91.40(15)
Si5 Si4 Si9 C15 -150.26(10)
Si3 Si4 Si9 C15 -28.78(11)
C6 Si4 Si9 Si10 -28.91(12)
Si5 Si4 Si9 Si10 89.43(5)
Si3 Si4 Si9 Si10 -149.09(4)
O3 Si9 Si10 C16 79.31(18)
C15 Si9 Si10 C16 -163.7(2)
Si4 Si9 Si10 C16 -41.27(17)
O3 Si9 Si10 Si12 -38.19(9)
C15 Si9 Si10 Si12 78.84(11)
Si4 Si9 Si10 Si12 -158.77(4)
O3 Si9 Si10 Si11 -156.41(8)
C15 Si9 Si10 Si11 -39.38(11)
Si4 Si9 Si10 Si11 83.01(5)
C16 Si10 Si11 C17 87.3(3)
Si12 Si10 Si11 C17 -157.9(2)
Si9 Si10 Si11 C17 -38.8(2)
C16 Si10 Si11 C19 -154.5(2)
Si12 Si10 Si11 C19 -39.64(17)
Si9 Si10 Si11 C19 79.46(17)
C16 Si10 Si11 C18 -35.1(2)
Si12 Si10 Si11 C18 79.8(2)
Si9 Si10 Si11 C18 -161.1(2)
C16 Si10 Si12 C22 68.8(2)
Si9 Si10 Si12 C22 -170.0(2)
Si11 Si10 Si12 C22 -47.9(2)
C16 Si10 Si12 C21 -168.0(2)
Si9 Si10 Si12 C21 -46.82(18)
Si11 Si10 Si12 C21 75.28(18)
C16 Si10 Si12 C20 -48.5(2)
Si9 Si10 Si12 C20 72.70(19)
Si11 Si10 Si12 C20 -165.20(19)
C8 Si6 Si13 C23 -166.1(2)
Si7 Si6 Si13 C23 79.2(2)
Si5 Si6 Si13 C23 -44.7(2)
C8 Si6 Si13 C24 68.0(2)
Si7 Si6 Si13 C24 -46.7(2)
Si5 Si6 Si13 C24 -170.6(2)
C8 Si6 Si13 C25 -47.3(2)
Si7 Si6 Si13 C25 -162.02(19)
Si5 Si6 Si13 C25 74.11(19)
O1 Si14 Si17 C32 -176.29(15)
C26 Si14 Si17 C32 -54.70(19)
C27 Si14 Si17 C32 64.44(19)
O1 Si14 Si17 Si15 68.93(9)
C26 Si14 Si17 Si15 -169.49(15)
C27 Si14 Si17 Si15 -50.34(14)
O1 Si14 Si17 Si16 -60.55(9)
C26 Si14 Si17 Si16 61.03(15)
C27 Si14 Si17 Si16 -179.82(14)
O3 Si15 Si17 C32 -177.67(17)
C29 Si15 Si17 C32 62.2(2)
C28 Si15 Si17 C32 -55.7(2)
O3 Si15 Si17 Si14 -62.01(10)
C29 Si15 Si17 Si14 177.82(15)
C28 Si15 Si17 Si14 59.97(16)
O3 Si15 Si17 Si16 67.04(10)
C29 Si15 Si17 Si16 -53.13(16)
C28 Si15 Si17 Si16 -170.98(16)
O2 Si16 Si17 C32 -176.06(16)
C31 Si16 Si17 C32 -53.4(2)
C30 Si16 Si17 C32 64.05(19)
O2 Si16 Si17 Si14 68.00(9)
C31 Si16 Si17 Si14 -169.37(14)
C30 Si16 Si17 Si14 -51.89(13)
O2 Si16 Si17 Si15 -61.44(9)
C31 Si16 Si17 Si15 61.19(14)
C30 Si16 Si17 Si15 178.67(13)
C26 Si14 O1 Si3 -71.8(3)
C27 Si14 O1 Si3 171.1(3)
Si17 Si14 O1 Si3 49.8(3)
C5 Si3 O1 Si14 39.8(3)
Si2 Si3 O1 Si14 154.6(3)
Si4 Si3 O1 Si14 -80.0(3)
C31 Si16 O2 Si5 -72.7(3)
C30 Si16 O2 Si5 170.5(3)
Si17 Si16 O2 Si5 49.8(3)
C7 Si5 O2 Si16 41.9(3)
Si6 Si5 O2 Si16 157.8(2)
Si4 Si5 O2 Si16 -78.4(3)
C29 Si15 O3 Si9 172.4(3)
C28 Si15 O3 Si9 -70.1(3)
Si17 Si15 O3 Si9 52.3(3)
C15 Si9 O3 Si15 38.9(3)
Si10 Si9 O3 Si15 154.3(2)
Si4 Si9 O3 Si15 -81.6(3)
